data_4327046
loop_
_publ_author_name
'Yoshiaki Shuku'
'Rie Suizu'
'Kunio Awaga'

_publ_contact_author_address
;Research Centre for Material Science
Nagoya University
Furo-cho
Chikusa
Nagoya
Japan
464-8602
;
_publ_contact_author_email awaga@mbox.chem.nagoya-u.ac.jp
_publ_contact_author_fax (+81)52-789-2484
_publ_contact_author_name 'Professor Kunio Awaga'
_publ_contact_author_phone (+81)52-789-2487
_publ_section_title
;
 Monovalent and Mixed-Valent Potassium Salts of
 [1,2,5]Thiadiazolo[3,4-f][1,10]phenanthroline 1,1-Dioxide: A Radical
 Anion for Multidimensional Network Structures
;
_journal_name_full 'Inorganic Chemistry'
_journal_page_first 11859
_journal_page_last 11861
_journal_paper_doi 10.1021/ic201966t
_journal_volume 50
_journal_year 2011
_chemical_formula_moiety 'C12 H6 N4 O2 S '
_chemical_formula_sum 'C12 H6 N4 O2 S'
_chemical_formula_weight 270.26
_space_group_IT_number 2
_symmetry_cell_setting triclinic
_symmetry_Int_Tables_number 2
_symmetry_space_group_name_Hall '-P 1'
_symmetry_space_group_name_H-M 'P -1'
_cell_angle_alpha 71.250(8)
_cell_angle_beta 89.037(11)
_cell_angle_gamma 89.347(11)
_cell_formula_units_Z 2
_cell_length_a 5.0557(19)
_cell_length_b 8.965(3)
_cell_length_c 12.523(5)
_cell_measurement_reflns_used 1718
_cell_measurement_temperature 173.1
_cell_measurement_theta_max 27.5
_cell_measurement_theta_min 3.4
_cell_volume 537.4(3)
_computing_cell_refinement CrystalClear
_computing_data_collection CrystalClear
_computing_data_reduction CrystalStructure
_computing_publication_material 'CrystalStructure 3.8'
_computing_structure_refinement SHELXL
_computing_structure_solution SIR92
_diffrn_detector_area_resol_mean 7.31
_diffrn_measured_fraction_theta_full 0.957
_diffrn_measured_fraction_theta_max 0.957
_diffrn_measurement_device_type 'Rigaku Saturn'
_diffrn_measurement_method \w
_diffrn_radiation_type 'Mo K\a'
_diffrn_radiation_wavelength 0.71070
_diffrn_reflns_av_R_equivalents 0.023
_diffrn_reflns_limit_h_max 5
_diffrn_reflns_limit_h_min -6
_diffrn_reflns_limit_k_max 11
_diffrn_reflns_limit_k_min -9
_diffrn_reflns_limit_l_max 16
_diffrn_reflns_limit_l_min -16
_diffrn_reflns_number 4333
_diffrn_reflns_theta_full 27.47
_diffrn_reflns_theta_max 27.47
_exptl_absorpt_coefficient_mu 0.304
_exptl_absorpt_correction_T_max 0.979
_exptl_absorpt_correction_T_min 0.896
_exptl_absorpt_correction_type multi-scan
_exptl_absorpt_process_details 'Jacobson, R. (1998) Private communication'
_exptl_crystal_colour yellow
_exptl_crystal_density_diffrn 1.670
_exptl_crystal_description block
_exptl_crystal_F_000 276.00
_exptl_crystal_size_max 0.20
_exptl_crystal_size_mid 0.12
_exptl_crystal_size_min 0.07
_refine_diff_density_max 0.37
_refine_diff_density_min -0.40
_refine_ls_extinction_method none
_refine_ls_goodness_of_fit_ref 1.091
_refine_ls_hydrogen_treatment refall
_refine_ls_number_parameters 173
_refine_ls_number_reflns 2369
_refine_ls_R_factor_gt 0.0413
_refine_ls_shift/su_max 0.0000
_refine_ls_structure_factor_coef Fsqd
_refine_ls_weighting_details 'w = 1/[\s^2^(Fo^2^)+(0.0401P)^2^+0.5244P] where P=(Fo^2^+2Fc^2^)/3'
_refine_ls_weighting_scheme calc
_refine_ls_wR_factor_ref 0.1034
_reflns_number_gt 2112
_reflns_number_total 2369
_reflns_threshold_expression F^2^>2.0\s(F^2^)
_cod_data_source_file ic201966t_si_002_2.cif
_cod_data_source_block '__tdapO2'
_cod_original_formula_sum 'C12 H6 N4 O2 S '
_cod_database_code 4327046

loop_
_symmetry_equiv_pos_site_id
_symmetry_equiv_pos_as_xyz
1 +X,+Y,+Z
2 -X,-Y,-Z

loop_
_atom_site_label
_atom_site_type_symbol
_atom_site_fract_x
_atom_site_fract_y
_atom_site_fract_z
_atom_site_U_iso_or_equiv
_atom_site_adp_type
_atom_site_occupancy
_atom_site_symmetry_multiplicity
_atom_site_calc_flag
_atom_site_refinement_flags
S(1) S 0.43962(9) 0.65697(6) 0.21707(4) 0.01733(14) Uani 1.00 1 d .
O(1) O 0.1575(2) 0.66501(19) 0.22224(13) 0.0256(3) Uani 1.00 1 d .
O(2) O 0.5544(3) 0.5430(2) 0.17278(15) 0.0332(3) Uani 1.00 1 d .
N(1) N 1.2473(3) 1.1386(2) 0.23886(15) 0.0229(3) Uani 1.00 1 d .
N(2) N 0.5626(3) 0.8356(2) 0.14451(14) 0.0194(3) Uani 1.00 1 d .
N(3) N 0.5672(3) 0.6361(2) 0.34465(14) 0.0186(3) Uani 1.00 1 d .
N(4) N 1.2637(3) 0.9241(2) 0.44774(15) 0.0203(3) Uani 1.00 1 d .
C(1) C 1.0704(3) 1.0218(2) 0.26338(16) 0.0168(3) Uani 1.00 1 d .
C(2) C 1.2373(4) 1.2464(2) 0.13640(19) 0.0263(4) Uani 1.00 1 d .
C(3) C 1.0577(4) 1.2452(2) 0.05388(18) 0.0252(4) Uani 1.00 1 d .
C(4) C 0.8811(4) 1.1233(2) 0.07745(17) 0.0220(4) Uani 1.00 1 d .
C(5) C 0.8870(3) 1.0091(2) 0.18413(16) 0.0173(3) Uani 1.00 1 d .
C(6) C 0.7161(3) 0.8727(2) 0.21279(16) 0.0164(3) Uani 1.00 1 d .
C(7) C 0.7204(3) 0.7553(2) 0.33019(16) 0.0160(3) Uani 1.00 1 d .
C(8) C 0.8972(3) 0.7792(2) 0.41274(16) 0.0162(3) Uani 1.00 1 d .
C(9) C 0.9052(4) 0.6749(2) 0.52327(16) 0.0195(4) Uani 1.00 1 d .
C(10) C 1.0929(4) 0.6991(2) 0.59472(17) 0.0214(4) Uani 1.00 1 d .
C(11) C 1.2693(4) 0.8230(2) 0.55302(17) 0.0216(4) Uani 1.00 1 d .
C(12) C 1.0781(3) 0.9042(2) 0.37915(16) 0.0165(3) Uani 1.00 1 d .
H(1) H 1.3618 1.3296 0.1187 0.032 Uiso 1.00 1 c R
H(2) H 1.0571 1.3265 -0.0169 0.030 Uiso 1.00 1 c R
H(3) H 0.7580 1.1167 0.0227 0.026 Uiso 1.00 1 c R
H(4) H 0.7847 0.5898 0.5484 0.023 Uiso 1.00 1 c R
H(5) H 1.1015 0.6324 0.6708 0.026 Uiso 1.00 1 c R
H(6) H 1.4013 0.8367 0.6021 0.026 Uiso 1.00 1 c R

loop_
_atom_site_aniso_label
_atom_site_aniso_U_11
_atom_site_aniso_U_22
_atom_site_aniso_U_33
_atom_site_aniso_U_12
_atom_site_aniso_U_13
_atom_site_aniso_U_23
S(1) 0.0150(2) 0.0189(2) 0.0189(2) -0.00357(17) -0.00190(17) -0.00702(18)
O(1) 0.0156(7) 0.0325(8) 0.0291(8) -0.0022(6) -0.0020(5) -0.0105(6)
O(2) 0.0337(9) 0.0323(9) 0.0383(9) -0.0043(7) 0.0002(7) -0.0178(7)
N(1) 0.0235(9) 0.0233(9) 0.0227(8) -0.0080(7) 0.0008(7) -0.0085(7)
N(2) 0.0191(8) 0.0196(8) 0.0181(8) -0.0038(6) -0.0040(6) -0.0038(6)
N(3) 0.0180(8) 0.0193(8) 0.0176(7) -0.0031(6) -0.0021(6) -0.0045(6)
N(4) 0.0176(8) 0.0237(8) 0.0219(8) -0.0011(6) -0.0037(6) -0.0101(6)
C(1) 0.0152(9) 0.0181(9) 0.0185(9) -0.0019(7) 0.0002(7) -0.0079(7)
C(2) 0.0296(11) 0.0233(10) 0.0267(10) -0.0122(8) 0.0055(8) -0.0089(8)
C(3) 0.0299(11) 0.0218(10) 0.0211(9) -0.0055(8) 0.0025(8) -0.0030(7)
C(4) 0.0227(10) 0.0224(10) 0.0192(9) -0.0024(8) -0.0034(7) -0.0042(7)
C(5) 0.0159(9) 0.0168(9) 0.0198(9) -0.0024(7) -0.0010(7) -0.0064(7)
C(6) 0.0135(9) 0.0178(9) 0.0179(9) -0.0002(7) -0.0023(7) -0.0057(7)
C(7) 0.0143(9) 0.0174(9) 0.0165(8) -0.0006(7) 0.0002(7) -0.0057(7)
C(8) 0.0142(9) 0.0186(9) 0.0173(8) -0.0001(7) -0.0003(7) -0.0077(7)
C(9) 0.0210(10) 0.0197(9) 0.0181(9) -0.0011(7) 0.0002(7) -0.0064(7)
C(10) 0.0241(10) 0.0225(10) 0.0176(9) 0.0039(8) -0.0036(7) -0.0063(7)
C(11) 0.0192(10) 0.0269(10) 0.0218(9) 0.0027(8) -0.0060(7) -0.0118(8)
C(12) 0.0140(9) 0.0199(9) 0.0173(9) -0.0004(7) -0.0013(7) -0.0082(7)

loop_
_atom_type_symbol
_atom_type_description
_atom_type_scat_dispersion_real
_atom_type_scat_dispersion_imag
_atom_type_scat_source
C C 0.003 0.002
;
International Tables for Crystallography
(1992, Vol. C, Tables 4.2.6.8 and 6.1.1.4)
;
H H 0.000 0.000
;
International Tables for Crystallography
(1992, Vol. C, Table 6.1.1.4)
;
N N 0.006 0.003
;
International Tables for Crystallography
(1992, Vol. C, Tables 4.2.6.8 and 6.1.1.4)
;
O O 0.011 0.006
;
International Tables for Crystallography
(1992, Vol. C, Tables 4.2.6.8 and 6.1.1.4)
;
S S 0.125 0.123
;
International Tables for Crystallography
(1992, Vol. C, Tables 4.2.6.8 and 6.1.1.4)
;

loop_
_geom_angle_atom_site_label_1
_geom_angle_atom_site_label_2
_geom_angle_atom_site_label_3
_geom_angle
_geom_angle_publ_flag
O(1) S(1) O(2) 117.52(11) yes
O(1) S(1) N(2) 109.91(8) yes
O(1) S(1) N(3) 110.17(9) yes
O(2) S(1) N(2) 108.70(9) yes
O(2) S(1) N(3) 109.75(9) yes
N(2) S(1) N(3) 99.23(8) yes
C(1) N(1) C(2) 117.37(19) yes
S(1) N(2) C(6) 105.91(12) yes
S(1) N(3) C(7) 105.88(12) yes
C(11) N(4) C(12) 117.83(17) yes
N(1) C(1) C(5) 121.79(16) yes
N(1) C(1) C(12) 117.06(17) yes
C(5) C(1) C(12) 121.14(17) yes
N(1) C(2) C(3) 124.6(2) yes
C(2) C(3) C(4) 118.21(17) yes
C(3) C(4) C(5) 118.3(2) yes
C(1) C(5) C(4) 119.65(18) yes
C(1) C(5) C(6) 118.98(15) yes
C(4) C(5) C(6) 121.29(19) yes
N(2) C(6) C(5) 125.75(16) yes
N(2) C(6) C(7) 114.42(16) yes
C(5) C(6) C(7) 119.76(17) yes
N(3) C(7) C(6) 114.20(18) yes
N(3) C(7) C(8) 126.13(15) yes
C(6) C(7) C(8) 119.59(16) yes
C(7) C(8) C(9) 121.69(17) yes
C(7) C(8) C(12) 119.11(15) yes
C(9) C(8) C(12) 119.06(18) yes
C(8) C(9) C(10) 118.23(18) yes
C(9) C(10) C(11) 118.68(17) yes
N(4) C(11) C(10) 123.8(2) yes
N(4) C(12) C(1) 116.78(16) yes
N(4) C(12) C(8) 122.30(16) yes
C(1) C(12) C(8) 120.92(17) yes
N(1) C(2) H(1) 117.7 no
C(3) C(2) H(1) 117.7 no
C(2) C(3) H(2) 120.9 no
C(4) C(3) H(2) 120.9 no
C(3) C(4) H(3) 120.8 no
C(5) C(4) H(3) 120.8 no
C(8) C(9) H(4) 120.9 no
C(10) C(9) H(4) 120.9 no
C(9) C(10) H(5) 120.7 no
C(11) C(10) H(5) 120.7 no
N(4) C(11) H(6) 118.1 no
C(10) C(11) H(6) 118.1 no

loop_
_geom_bond_atom_site_label_1
_geom_bond_atom_site_label_2
_geom_bond_distance
_geom_bond_publ_flag
S(1) O(1) 1.4289(14) yes
S(1) N(2) 1.6869(16) yes
S(1) N(3) 1.6862(18) yes
N(1) C(1) 1.340(2) yes
N(1) C(2) 1.336(2) yes
N(2) C(6) 1.287(2) yes
N(3) C(7) 1.290(2) yes
N(4) C(11) 1.339(2) yes
N(4) C(12) 1.334(2) yes
C(1) C(5) 1.402(2) yes
C(1) C(12) 1.494(2) yes
C(2) C(3) 1.390(3) yes
C(3) C(4) 1.373(3) yes
C(4) C(5) 1.398(2) yes
C(5) C(6) 1.449(2) yes
C(6) C(7) 1.508(2) yes
C(7) C(8) 1.446(2) yes
C(8) C(9) 1.400(2) yes
C(8) C(12) 1.406(2) yes
C(9) C(10) 1.381(3) yes
C(10) C(11) 1.391(2) yes
C(2) H(1) 0.950 no
C(3) H(2) 0.950 no
C(4) H(3) 0.950 no
C(9) H(4) 0.950 no
C(10) H(5) 0.950 no
C(11) H(6) 0.950 no

loop_
_geom_contact_atom_site_label_1
_geom_contact_atom_site_label_2
_geom_contact_distance
_geom_contact_site_symmetry_2
S(1) O(2) 1.424(2) .
O(1) O(2) 3.384(2) 1_455
O(1) O(2) 2.439(2) .
O(1) N(2) 3.372(2) 1_455
O(1) N(3) 3.306(2) 1_455
O(1) C(1) 3.422(2) 1_455
O(1) C(3) 3.479(2) 2_675
O(1) C(5) 3.255(2) 1_455
O(1) C(6) 2.869(2) 1_455
O(1) C(7) 2.816(2) 1_455
O(1) C(8) 3.147(2) 1_455
O(1) C(10) 3.563(2) 2_666
O(1) C(12) 3.359(3) 1_455
O(2) S(1) 1.424(2) .
O(2) O(1) 2.439(2) .
O(2) O(1) 3.384(2) 1_655
O(2) N(2) 2.533(2) .
O(2) N(3) 2.548(2) .
O(2) C(2) 3.279(3) 1_445
O(2) C(3) 3.456(2) 2_775
O(2) C(6) 3.268(2) .
O(2) C(7) 3.274(3) .
O(2) C(10) 3.520(2) 2_766
N(1) C(5) 3.554(2) 1_655
N(1) C(6) 3.429(2) 1_655
N(1) C(10) 3.345(3) 2_776
N(2) O(1) 3.372(2) 1_655
N(2) O(2) 2.533(2) .
N(2) C(1) 3.546(2) 1_455
N(2) C(3) 3.369(3) 2_775
N(2) C(4) 3.525(2) 2_675
N(3) O(1) 3.306(2) 1_655
N(3) O(2) 2.548(2) .
N(3) N(4) 3.560(2) 1_455
N(3) C(10) 3.319(2) 2_766
N(3) C(12) 3.546(2) 1_455
N(4) N(3) 3.560(2) 1_655
N(4) N(4) 3.409(2) 2_776
N(4) N(4) 3.255(2) 2_876
N(4) C(7) 3.320(2) 1_655
N(4) C(8) 3.516(2) 1_655
N(4) C(11) 3.500(2) 2_776
N(4) C(11) 3.290(2) 2_876
N(4) C(12) 3.466(3) 2_776
C(1) O(1) 3.422(2) 1_655
C(1) N(2) 3.546(2) 1_655
C(1) C(10) 3.586(3) 2_776
C(1) C(11) 3.470(3) 2_776
C(2) O(2) 3.279(3) 1_665
C(2) C(4) 3.566(3) 1_655
C(3) O(1) 3.479(2) 2_675
C(3) O(2) 3.456(2) 2_775
C(3) N(2) 3.369(3) 2_775
C(4) N(2) 3.525(2) 2_675
C(4) C(2) 3.566(3) 1_455
C(4) C(4) 3.565(3) 2_775
C(5) O(1) 3.255(2) 1_655
C(5) N(1) 3.554(2) 1_455
C(6) O(1) 2.869(2) 1_655
C(6) O(2) 3.268(2) .
C(6) N(1) 3.429(2) 1_455
C(7) O(1) 2.816(2) 1_655
C(7) O(2) 3.274(3) .
C(7) N(4) 3.320(2) 1_455
C(8) O(1) 3.147(2) 1_655
C(8) N(4) 3.516(2) 1_455
C(9) C(9) 3.490(3) 2_766
C(9) C(11) 3.524(2) 1_455
C(10) O(1) 3.563(2) 2_666
C(10) O(2) 3.520(2) 2_766
C(10) N(1) 3.345(3) 2_776
C(10) N(3) 3.319(2) 2_766
C(10) C(1) 3.586(3) 2_776
C(11) N(4) 3.500(2) 2_776
C(11) N(4) 3.290(2) 2_876
C(11) C(1) 3.470(3) 2_776
C(11) C(9) 3.524(2) 1_655
C(11) C(12) 3.313(3) 2_776
C(12) O(1) 3.359(3) 1_655
C(12) N(3) 3.546(2) 1_655
C(12) N(4) 3.466(3) 2_776
C(12) C(11) 3.313(3) 2_776
S(1) H(1) 3.557 1_445
S(1) H(2) 3.546 2_675
S(1) H(2) 3.512 2_775
S(1) H(3) 3.204 2_675
S(1) H(4) 3.252 2_666
S(1) H(5) 3.423 2_766
O(1) H(2) 2.786 2_675
O(1) H(3) 3.088 2_675
O(1) H(4) 3.057 2_666
O(1) H(5) 2.888 2_666
O(2) H(1) 2.442 1_445
O(2) H(1) 3.477 2_775
O(2) H(2) 2.737 2_775
O(2) H(5) 2.722 2_766
N(1) H(5) 3.153 2_776
N(1) H(6) 2.754 2_876
N(2) H(2) 3.113 2_775
N(2) H(3) 2.591 2_675
N(3) H(4) 2.705 2_666
N(3) H(5) 2.973 2_766
N(4) H(6) 2.654 2_876
C(1) H(5) 3.549 2_776
C(1) H(6) 3.362 2_776
C(2) H(3) 3.343 1_655
C(2) H(5) 3.383 2_776
C(4) H(1) 3.322 1_455
C(4) H(3) 3.331 2_775
C(5) H(3) 3.588 2_775
C(7) H(5) 3.585 2_766
C(8) H(4) 3.555 2_766
C(8) H(6) 3.568 1_455
C(9) H(4) 3.183 2_766
C(9) H(6) 3.212 1_455
C(11) H(4) 3.333 1_655
C(11) H(6) 3.472 2_876
C(12) H(6) 3.396 2_776
C(12) H(6) 3.590 2_876
H(1) S(1) 3.557 1_665
H(1) O(2) 2.442 1_665
H(1) O(2) 3.477 2_775
H(1) C(4) 3.322 1_655
H(1) H(3) 3.227 1_655
H(1) H(5) 3.592 2_776
H(1) H(6) 3.554 2_876
H(2) S(1) 3.546 2_675
H(2) S(1) 3.512 2_775
H(2) O(1) 2.786 2_675
H(2) O(2) 2.737 2_775
H(2) N(2) 3.113 2_775
H(2) H(2) 3.314 2_785
H(3) S(1) 3.204 2_675
H(3) O(1) 3.088 2_675
H(3) N(2) 2.591 2_675
H(3) C(2) 3.343 1_455
H(3) C(4) 3.331 2_775
H(3) C(5) 3.588 2_775
H(3) H(1) 3.227 1_455
H(3) H(3) 3.527 2_675
H(3) H(3) 3.360 2_775
H(4) S(1) 3.252 2_666
H(4) O(1) 3.057 2_666
H(4) N(3) 2.705 2_666
H(4) C(8) 3.555 2_766
H(4) C(9) 3.183 2_766
H(4) C(11) 3.333 1_455
H(4) H(4) 3.145 2_766
H(4) H(6) 3.150 1_455
H(5) S(1) 3.423 2_766
H(5) O(1) 2.888 2_666
H(5) O(2) 2.722 2_766
H(5) N(1) 3.153 2_776
H(5) N(3) 2.973 2_766
H(5) C(1) 3.549 2_776
H(5) C(2) 3.383 2_776
H(5) C(7) 3.585 2_766
H(5) H(1) 3.592 2_776
H(6) N(1) 2.754 2_876
H(6) N(4) 2.654 2_876
H(6) C(1) 3.362 2_776
H(6) C(8) 3.568 1_655
H(6) C(9) 3.212 1_655
H(6) C(11) 3.472 2_876
H(6) C(12) 3.396 2_776
H(6) C(12) 3.590 2_876
H(6) H(1) 3.554 2_876
H(6) H(4) 3.150 1_655
H(6) H(6) 3.359 2_876

loop_
_geom_torsion_atom_site_label_1
_geom_torsion_atom_site_label_2
_geom_torsion_atom_site_label_3
_geom_torsion_atom_site_label_4
_geom_torsion
O(1) S(1) N(2) C(6) 120.92(15)
O(1) S(1) N(3) C(7) -121.09(14)
O(2) S(1) N(2) C(6) -109.18(15)
O(2) S(1) N(3) C(7) 108.00(15)
N(2) S(1) N(3) C(7) -5.79(15)
N(3) S(1) N(2) C(6) 5.43(16)
C(1) N(1) C(2) C(3) -0.2(3)
C(2) N(1) C(1) C(5) 2.0(3)
C(2) N(1) C(1) C(12) -178.4(2)
S(1) N(2) C(6) C(5) 173.28(17)
S(1) N(2) C(6) C(7) -3.5(2)
S(1) N(3) C(7) C(6) 4.4(2)
S(1) N(3) C(7) C(8) -172.35(17)
C(11) N(4) C(12) C(1) 177.99(19)
C(11) N(4) C(12) C(8) -2.1(3)
C(12) N(4) C(11) C(10) -0.1(2)
N(1) C(1) C(5) C(4) -2.0(3)
N(1) C(1) C(5) C(6) 174.8(2)
N(1) C(1) C(12) N(4) -1.1(2)
N(1) C(1) C(12) C(8) 179.0(2)
C(5) C(1) C(12) N(4) 178.5(2)
C(5) C(1) C(12) C(8) -1.4(3)
C(12) C(1) C(5) C(4) 178.5(2)
C(12) C(1) C(5) C(6) -4.7(3)
N(1) C(2) C(3) C(4) -1.6(3)
C(2) C(3) C(4) C(5) 1.6(3)
C(3) C(4) C(5) C(1) 0.1(2)
C(3) C(4) C(5) C(6) -176.7(2)
C(1) C(5) C(6) N(2) -171.0(2)
C(1) C(5) C(6) C(7) 5.7(2)
C(4) C(5) C(6) N(2) 5.8(3)
C(4) C(5) C(6) C(7) -177.60(19)
N(2) C(6) C(7) N(3) -0.7(2)
N(2) C(6) C(7) C(8) 176.36(18)
C(5) C(6) C(7) N(3) -177.67(19)
C(5) C(6) C(7) C(8) -0.7(2)
N(3) C(7) C(8) C(9) -4.4(3)
N(3) C(7) C(8) C(12) 171.2(2)
C(6) C(7) C(8) C(9) 178.94(19)
C(6) C(7) C(8) C(12) -5.4(2)
C(7) C(8) C(9) C(10) 175.2(2)
C(7) C(8) C(12) N(4) -173.37(19)
C(7) C(8) C(12) C(1) 6.5(3)
C(9) C(8) C(12) N(4) 2.4(3)
C(9) C(8) C(12) C(1) -177.73(19)
C(12) C(8) C(9) C(10) -0.4(3)
C(8) C(9) C(10) C(11) -1.6(3)
C(9) C(10) C(11) N(4) 2.0(3)

loop_
_cod_related_entry_id
_cod_related_entry_database
_cod_related_entry_code
1 ChemSpider 30661186
